data_7013136
loop_
_publ_author_name
'Tubbs, Kyle J.'
'Fuller, Amy L.'
'Bennett, Brian'
'Arif, Atta M.'
'Makowska-Grzyska, Magdalena M.'
'Berreau, Lisa M.'

_publ_section_title
;
 Evaluation of the influence of a thioether substituent on the solid
 state and solution properties of N~3~S-ligated copper(II) complexes
;
_journal_coden_ASTM DTARAF
_journal_issue 15
_journal_name_full 'Dalton Transactions'
_journal_page_first 3111
_journal_page_last 3116
_journal_paper_doi 10.1039/b304846b
_journal_year 2003
_chemical_formula_sum 'C26 H43 Cl2 Cu N5 O4 S'
_chemical_formula_weight 656.15
_chemical_name_common '[(ebnpa)Cu-Cl]ClO4'
_space_group_IT_number 2
_symmetry_cell_setting triclinic
_symmetry_space_group_name_Hall '-P 1'
_symmetry_space_group_name_H-M 'P -1'
_atom_sites_solution_hydrogens geom
_atom_sites_solution_primary direct
_atom_sites_solution_secondary difmap
_audit_creation_method SHELXL-97
_cell_angle_alpha 101.7717(6)
_cell_angle_beta 91.7414(6)
_cell_angle_gamma 106.5561(11)
_cell_formula_units_Z 2
_cell_length_a 8.4860(1)
_cell_length_b 13.8394(2)
_cell_length_c 14.3749(3)
_cell_measurement_reflns_used 5435
_cell_measurement_temperature 150(1)
_cell_measurement_theta_max 27.485
_cell_measurement_theta_min 1.018
_cell_volume 1577.12(5)
_computing_cell_refinement DENZO-SMN
_computing_data_collection 'Nonius COLLECT'
_computing_data_reduction DENZO-SMN
_computing_molecular_graphics 'WinGX, Ortep3'
_computing_structure_refinement 'SHELXL-97 (Sheldrick, 1997)'
_computing_structure_solution SIR97
_diffrn_ambient_temperature 150(1)
_diffrn_measured_fraction_theta_full 0.991
_diffrn_measured_fraction_theta_max 0.991
_diffrn_measurement_device_type 'Nonius KappaCCD Diffractometer'
_diffrn_measurement_method 'Phi plus Omega scan'
_diffrn_radiation_monochromator graphite
_diffrn_radiation_source 'fine-focus sealed tube'
_diffrn_radiation_type MoK\a
_diffrn_radiation_wavelength 0.71073
_diffrn_reflns_av_R_equivalents 0.0213
_diffrn_reflns_av_sigmaI/netI 0.0485
_diffrn_reflns_limit_h_max 10
_diffrn_reflns_limit_h_min -11
_diffrn_reflns_limit_k_max 17
_diffrn_reflns_limit_k_min -16
_diffrn_reflns_limit_l_max 18
_diffrn_reflns_limit_l_min -16
_diffrn_reflns_number 11542
_diffrn_reflns_theta_full 27.48
_diffrn_reflns_theta_max 27.48
_diffrn_reflns_theta_min 3.34
_exptl_absorpt_coefficient_mu 0.967
_exptl_absorpt_correction_T_max 0.8686
_exptl_absorpt_correction_T_min 0.7736
_exptl_absorpt_correction_type multi-scan
_exptl_absorpt_process_details 'DENZO-SMN (Otwinowski & Minor, 1997)'
_exptl_crystal_colour green
_exptl_crystal_density_diffrn 1.382
_exptl_crystal_density_method 'not measured'
_exptl_crystal_description plate
_exptl_crystal_F_000 690
_exptl_crystal_size_max 0.28
_exptl_crystal_size_mid 0.20
_exptl_crystal_size_min 0.15
_refine_diff_density_max 0.485
_refine_diff_density_min -0.431
_refine_diff_density_rms 0.056
_refine_ls_extinction_method none
_refine_ls_goodness_of_fit_ref 1.037
_refine_ls_hydrogen_treatment mixed
_refine_ls_matrix_type full
_refine_ls_number_parameters 524
_refine_ls_number_reflns 7142
_refine_ls_number_restraints 0
_refine_ls_restrained_S_all 1.037
_refine_ls_R_factor_all 0.0419
_refine_ls_R_factor_gt 0.0321
_refine_ls_shift/su_max 0.001
_refine_ls_shift/su_mean 0.000
_refine_ls_structure_factor_coef Fsqd
_refine_ls_weighting_details 'calc w=1/[\s^2^(Fo^2^)+(0.0171P)^2^+0.9894P] where P=(Fo^2^+2Fc^2^)/3'
_refine_ls_weighting_scheme calc
_refine_ls_wR_factor_gt 0.0723
_refine_ls_wR_factor_ref 0.0771
_reflns_number_gt 6125
_reflns_number_total 7142
_reflns_threshold_expression >2sigma(I)
_cod_data_source_file b304846b.txt
_cod_data_source_block usu074
_cod_depositor_comments
;
The following automatic conversions were performed:
'_exptl_absorpt_correction_type' value 'Multi-scan' changed to
'multi-scan' according to
'/home/saulius/struct/CIF-dictionaries/cif_core.dic' dictionary named
'cif_core.dic' version 2.4.1 from 2010-06-29.

Automatic conversion script
Id: cif_fix_enum 1527 2010-12-29 10:47:43Z saulius 
;
_cod_original_cell_volume 1577.11(4)
_cod_database_code 7013136

loop_
_symmetry_equiv_pos_as_xyz
'x, y, z'
'-x, -y, -z'

loop_
_atom_site_label
_atom_site_type_symbol
_atom_site_fract_x
_atom_site_fract_y
_atom_site_fract_z
_atom_site_U_iso_or_equiv
_atom_site_adp_type
_atom_site_occupancy
_atom_site_symmetry_multiplicity
_atom_site_calc_flag
_atom_site_refinement_flags
_atom_site_disorder_assembly
_atom_site_disorder_group
Cu1 Cu 0.42160(2) 0.186418(15) 0.761642(15) 0.01733(7) Uani 1 1 d . . .
Cl1 Cl 0.38876(5) 0.20102(3) 0.60803(3) 0.02470(10) Uani 1 1 d . . .
Cl2 Cl 0.93120(5) 0.20935(4) 1.12689(4) 0.02891(11) Uani 1 1 d . . .
S1 S 0.13631(5) 0.16890(4) 0.76649(3) 0.02293(11) Uani 1 1 d . . .
O1 O 0.95314(18) 0.26645(11) 1.05277(11) 0.0345(3) Uani 1 1 d . . .
O2 O 0.9667(2) 0.11349(15) 1.09456(18) 0.0721(7) Uani 1 1 d . . .
O3 O 0.76489(19) 0.18788(12) 1.15082(14) 0.0471(4) Uani 1 1 d . . .
O4 O 1.0432(3) 0.26829(19) 1.20768(16) 0.0962(10) Uani 1 1 d . . .
N1 N 0.57228(17) 0.33787(11) 0.84049(10) 0.0176(3) Uani 1 1 d . . .
N2 N 0.5622(2) 0.43319(13) 0.72707(12) 0.0253(3) Uani 1 1 d . . .
N3 N 0.41600(17) 0.16139(11) 0.89651(11) 0.0183(3) Uani 1 1 d . . .
N4 N 0.56056(17) 0.08243(11) 0.74844(11) 0.0189(3) Uani 1 1 d . . .
N5 N 0.70398(19) 0.11947(12) 0.61826(12) 0.0232(3) Uani 1 1 d . . .
C1 C -0.0222(3) 0.32109(19) 0.80755(17) 0.0332(5) Uani 1 1 d . . .
C2 C 0.1445(2) 0.30430(15) 0.78897(16) 0.0263(4) Uani 1 1 d . . .
C3 C 0.1135(2) 0.13996(16) 0.88356(15) 0.0268(4) Uani 1 1 d . . .
C4 C 0.2746(2) 0.18569(16) 0.94601(14) 0.0240(4) Uani 1 1 d . . .
C5 C 0.5744(2) 0.22725(14) 0.95102(14) 0.0209(4) Uani 1 1 d . . .
C6 C 0.6259(2) 0.33312(13) 0.92841(13) 0.0187(3) Uani 1 1 d . . .
C7 C 0.7313(2) 0.41554(15) 0.99255(14) 0.0233(4) Uani 1 1 d . . .
C8 C 0.7898(2) 0.50847(15) 0.96304(15) 0.0251(4) Uani 1 1 d . . .
C9 C 0.7380(2) 0.51660(14) 0.87474(14) 0.0241(4) Uani 1 1 d . . .
C10 C 0.6246(2) 0.43016(13) 0.81375(13) 0.0187(3) Uani 1 1 d . . .
C11 C 0.6202(3) 0.51756(15) 0.67782(15) 0.0263(4) Uani 1 1 d . . .
C12 C 0.5115(3) 0.58975(15) 0.68126(15) 0.0296(4) Uani 1 1 d . . .
C13 C 0.3355(3) 0.5287(2) 0.6388(2) 0.0501(7) Uani 1 1 d . . .
C14 C 0.5884(4) 0.66775(19) 0.6214(2) 0.0414(6) Uani 1 1 d . . .
C15 C 0.5091(3) 0.64748(19) 0.78354(18) 0.0396(5) Uani 1 1 d . . .
C16 C 0.4039(2) 0.05047(14) 0.88226(15) 0.0238(4) Uani 1 1 d . . .
C17 C 0.5303(2) 0.02683(13) 0.81726(14) 0.0220(4) Uani 1 1 d . . .
C18 C 0.6068(2) -0.04565(14) 0.82831(15) 0.0267(4) Uani 1 1 d . . .
C19 C 0.7200(2) -0.06485(15) 0.76418(16) 0.0284(4) Uani 1 1 d . . .
C20 C 0.7514(2) -0.01152(14) 0.69356(15) 0.0256(4) Uani 1 1 d . . .
C21 C 0.6710(2) 0.06351(13) 0.68574(13) 0.0202(4) Uani 1 1 d . . .
C22 C 0.8164(2) 0.10129(16) 0.54608(15) 0.0267(4) Uani 1 1 d . . .
C23 C 0.8377(2) 0.17285(16) 0.47620(14) 0.0267(4) Uani 1 1 d . . .
C24 C 0.8985(4) 0.2856(2) 0.5283(2) 0.0546(7) Uani 1 1 d . . .
C25 C 0.6766(3) 0.1512(3) 0.41519(18) 0.0473(7) Uani 1 1 d . . .
C26 C 0.9652(3) 0.1462(3) 0.4105(2) 0.0465(6) Uani 1 1 d . . .
H1A H -0.062(3) 0.2990(18) 0.8682(18) 0.039(6) Uiso 1 1 d . . .
H1B H -0.099(3) 0.2858(19) 0.7547(18) 0.040(7) Uiso 1 1 d . . .
H1C H -0.007(3) 0.393(2) 0.8156(17) 0.039(7) Uiso 1 1 d . . .
H2 H 0.511(3) 0.3787(18) 0.6938(16) 0.026(6) Uiso 1 1 d . . .
H2A H 0.185(3) 0.3251(17) 0.7351(17) 0.031(6) Uiso 1 1 d . . .
H2B H 0.227(3) 0.3442(16) 0.8425(15) 0.023(5) Uiso 1 1 d . . .
H3A H 0.028(3) 0.1663(17) 0.9107(16) 0.034(6) Uiso 1 1 d . . .
H3B H 0.076(3) 0.0653(19) 0.8718(16) 0.035(6) Uiso 1 1 d . . .
H4A H 0.300(2) 0.2608(16) 0.9635(14) 0.021(5) Uiso 1 1 d . . .
H4B H 0.270(3) 0.1612(17) 1.0050(16) 0.030(6) Uiso 1 1 d . . .
H5 H 0.638(3) 0.1486(16) 0.6077(15) 0.022(5) Uiso 1 1 d . . .
H5A H 0.654(2) 0.1934(15) 0.9324(14) 0.022(5) Uiso 1 1 d . . .
H5B H 0.566(3) 0.2341(16) 1.0180(16) 0.028(6) Uiso 1 1 d . . .
H7 H 0.765(2) 0.4081(15) 1.0472(16) 0.021(5) Uiso 1 1 d . . .
H8 H 0.865(3) 0.5643(17) 1.0021(16) 0.028(5) Uiso 1 1 d . . .
H9 H 0.773(3) 0.5767(17) 0.8522(15) 0.027(5) Uiso 1 1 d . . .
H11A H 0.733(3) 0.5597(16) 0.7025(15) 0.024(5) Uiso 1 1 d . . .
H11B H 0.625(3) 0.4885(16) 0.6140(17) 0.027(5) Uiso 1 1 d . . .
H13A H 0.336(4) 0.486(2) 0.573(2) 0.066(9) Uiso 1 1 d . . .
H13B H 0.282(3) 0.477(2) 0.676(2) 0.059(8) Uiso 1 1 d . . .
H13C H 0.267(3) 0.575(2) 0.637(2) 0.060(8) Uiso 1 1 d . . .
H14A H 0.590(3) 0.638(2) 0.556(2) 0.053(8) Uiso 1 1 d . . .
H14B H 0.704(3) 0.706(2) 0.6454(19) 0.052(8) Uiso 1 1 d . . .
H14C H 0.531(3) 0.720(2) 0.622(2) 0.059(8) Uiso 1 1 d . . .
H15A H 0.469(3) 0.599(2) 0.8229(18) 0.044(7) Uiso 1 1 d . . .
H15B H 0.621(3) 0.692(2) 0.8106(19) 0.049(7) Uiso 1 1 d . . .
H15C H 0.440(3) 0.693(2) 0.7853(19) 0.055(8) Uiso 1 1 d . . .
H16A H 0.422(2) 0.0324(16) 0.9442(16) 0.025(5) Uiso 1 1 d . . .
H16B H 0.297(3) 0.0111(17) 0.8536(16) 0.029(6) Uiso 1 1 d . . .
H18 H 0.579(2) -0.0808(16) 0.8751(15) 0.024(5) Uiso 1 1 d . . .
H19 H 0.773(3) -0.1133(17) 0.7673(16) 0.030(6) Uiso 1 1 d . . .
H20 H 0.825(3) -0.0235(16) 0.6500(15) 0.025(5) Uiso 1 1 d . . .
H22A H 0.924(3) 0.1119(16) 0.5799(16) 0.030(6) Uiso 1 1 d . . .
H22B H 0.778(3) 0.0302(18) 0.5087(16) 0.033(6) Uiso 1 1 d . . .
H24A H 1.011(4) 0.297(2) 0.567(2) 0.071(9) Uiso 1 1 d . . .
H24B H 0.826(4) 0.307(2) 0.569(2) 0.063(9) Uiso 1 1 d . . .
H24C H 0.927(4) 0.333(2) 0.483(2) 0.075(9) Uiso 1 1 d . . .
H25A H 0.634(4) 0.078(3) 0.388(3) 0.088(12) Uiso 1 1 d . . .
H25B H 0.592(3) 0.167(2) 0.453(2) 0.054(8) Uiso 1 1 d . . .
H25C H 0.689(3) 0.190(2) 0.368(2) 0.054(8) Uiso 1 1 d . . .
H26A H 0.924(4) 0.069(3) 0.377(2) 0.069(9) Uiso 1 1 d . . .
H26B H 1.073(4) 0.161(2) 0.447(2) 0.073(9) Uiso 1 1 d . . .
H26C H 0.977(3) 0.185(2) 0.365(2) 0.061(9) Uiso 1 1 d . . .

loop_
_atom_site_aniso_label
_atom_site_aniso_U_11
_atom_site_aniso_U_22
_atom_site_aniso_U_33
_atom_site_aniso_U_23
_atom_site_aniso_U_13
_atom_site_aniso_U_12
Cu1 0.01870(11) 0.01668(12) 0.01815(12) 0.00601(8) 0.00386(8) 0.00594(8)
Cl1 0.0292(2) 0.0270(2) 0.0205(2) 0.00640(18) 0.00389(17) 0.01157(18)
Cl2 0.0223(2) 0.0284(2) 0.0371(3) 0.0189(2) 0.00176(18) 0.00122(17)
S1 0.0171(2) 0.0256(2) 0.0246(2) 0.00570(19) 0.00223(17) 0.00397(17)
O1 0.0436(8) 0.0284(8) 0.0343(8) 0.0180(6) 0.0038(6) 0.0075(6)
O2 0.0668(13) 0.0512(11) 0.133(2) 0.0599(13) 0.0583(13) 0.0398(10)
O3 0.0339(8) 0.0413(9) 0.0730(12) 0.0231(9) 0.0254(8) 0.0129(7)
O4 0.0882(16) 0.1004(18) 0.0595(14) 0.0503(13) -0.0423(12) -0.0532(13)
N1 0.0185(7) 0.0153(7) 0.0194(8) 0.0054(6) 0.0031(6) 0.0047(5)
N2 0.0350(9) 0.0145(8) 0.0236(9) 0.0070(7) -0.0036(7) 0.0016(7)
N3 0.0193(7) 0.0155(7) 0.0218(8) 0.0069(6) 0.0051(6) 0.0054(5)
N4 0.0204(7) 0.0149(7) 0.0219(8) 0.0051(6) 0.0040(6) 0.0052(5)
N5 0.0227(8) 0.0238(8) 0.0279(9) 0.0087(7) 0.0087(6) 0.0115(6)
C1 0.0247(10) 0.0415(13) 0.0343(13) 0.0016(10) 0.0002(9) 0.0160(9)
C2 0.0222(9) 0.0295(11) 0.0302(11) 0.0090(9) 0.0045(8) 0.0106(8)
C3 0.0209(9) 0.0303(11) 0.0313(11) 0.0132(9) 0.0095(8) 0.0056(8)
C4 0.0255(9) 0.0279(11) 0.0216(10) 0.0091(8) 0.0083(7) 0.0093(8)
C5 0.0232(9) 0.0200(9) 0.0203(10) 0.0068(7) 0.0004(7) 0.0061(7)
C6 0.0168(8) 0.0206(9) 0.0206(9) 0.0068(7) 0.0041(7) 0.0070(6)
C7 0.0246(9) 0.0251(10) 0.0195(10) 0.0049(8) -0.0008(7) 0.0068(7)
C8 0.0223(9) 0.0184(9) 0.0293(11) 0.0004(8) -0.0010(8) 0.0017(7)
C9 0.0229(9) 0.0169(9) 0.0306(11) 0.0060(8) 0.0018(7) 0.0024(7)
C10 0.0189(8) 0.0169(9) 0.0221(9) 0.0062(7) 0.0039(7) 0.0066(6)
C11 0.0372(11) 0.0213(10) 0.0217(10) 0.0101(8) 0.0048(8) 0.0068(8)
C12 0.0361(11) 0.0232(10) 0.0319(11) 0.0133(8) 0.0005(8) 0.0078(8)
C13 0.0419(14) 0.0416(15) 0.068(2) 0.0234(14) -0.0115(13) 0.0082(11)
C14 0.0604(16) 0.0282(12) 0.0402(15) 0.0200(11) 0.0038(12) 0.0118(11)
C15 0.0518(15) 0.0335(13) 0.0423(14) 0.0130(11) 0.0116(11) 0.0226(11)
C16 0.0266(10) 0.0186(9) 0.0285(11) 0.0118(8) 0.0068(8) 0.0055(7)
C17 0.0234(9) 0.0149(8) 0.0271(10) 0.0065(7) 0.0025(7) 0.0035(7)
C18 0.0301(10) 0.0184(9) 0.0339(11) 0.0119(8) 0.0016(8) 0.0067(7)
C19 0.0253(10) 0.0175(9) 0.0436(13) 0.0071(9) -0.0011(8) 0.0084(7)
C20 0.0206(9) 0.0200(9) 0.0368(12) 0.0049(8) 0.0059(8) 0.0074(7)
C21 0.0174(8) 0.0147(8) 0.0258(10) 0.0018(7) 0.0028(7) 0.0024(6)
C22 0.0241(10) 0.0317(11) 0.0261(10) 0.0056(8) 0.0073(8) 0.0113(8)
C23 0.0228(9) 0.0366(11) 0.0205(10) 0.0066(8) 0.0027(7) 0.0084(8)
C24 0.078(2) 0.0355(14) 0.0425(16) 0.0143(12) 0.0135(15) -0.0006(13)
C25 0.0330(12) 0.089(2) 0.0277(13) 0.0171(14) 0.0030(10) 0.0270(13)
C26 0.0361(13) 0.077(2) 0.0376(14) 0.0235(14) 0.0163(11) 0.0255(13)

loop_
_atom_type_symbol
_atom_type_description
_atom_type_scat_dispersion_real
_atom_type_scat_dispersion_imag
_atom_type_scat_source
C C 0.0033 0.0016 'International Tables Vol C Tables 4.2.6.8 and 6.1.1.4'
H H 0.0000 0.0000 'International Tables Vol C Tables 4.2.6.8 and 6.1.1.4'
N N 0.0061 0.0033 'International Tables Vol C Tables 4.2.6.8 and 6.1.1.4'
O O 0.0106 0.0060 'International Tables Vol C Tables 4.2.6.8 and 6.1.1.4'
S S 0.1246 0.1234 'International Tables Vol C Tables 4.2.6.8 and 6.1.1.4'
Cl Cl 0.1484 0.1585 'International Tables Vol C Tables 4.2.6.8 and 6.1.1.4'
Cu Cu 0.3201 1.2651 'International Tables Vol C Tables 4.2.6.8 and 6.1.1.4'

loop_
_geom_angle_atom_site_label_1
_geom_angle_atom_site_label_2
_geom_angle_atom_site_label_3
_geom_angle
_geom_angle_site_symmetry_1
_geom_angle_site_symmetry_3
_geom_angle_publ_flag
N3 Cu1 N4 81.12(6) . . ?
N3 Cu1 N1 80.35(6) . . ?
N4 Cu1 N1 109.59(6) . . ?
N3 Cu1 Cl1 171.75(4) . . ?
N4 Cu1 Cl1 101.48(4) . . ?
N1 Cu1 Cl1 105.84(4) . . ?
N3 Cu1 S1 86.01(4) . . ?
N4 Cu1 S1 133.97(4) . . ?
N1 Cu1 S1 111.45(4) . . ?
Cl1 Cu1 S1 86.614(17) . . ?
O4 Cl2 O3 110.88(14) . . ?
O4 Cl2 O2 108.67(17) . . ?
O3 Cl2 O2 108.77(10) . . ?
O4 Cl2 O1 108.81(10) . . ?
O3 Cl2 O1 109.93(10) . . ?
O2 Cl2 O1 109.75(11) . . ?
C3 S1 C2 102.78(10) . . ?
C3 S1 Cu1 98.13(6) . . ?
C2 S1 Cu1 99.50(6) . . ?
C6 N1 C10 118.19(15) . . ?
C6 N1 Cu1 110.71(11) . . ?
C10 N1 Cu1 131.00(12) . . ?
C10 N2 C11 125.59(16) . . ?
C10 N2 H2 116.0(16) . . ?
C11 N2 H2 115.5(16) . . ?
C16 N3 C5 111.06(14) . . ?
C16 N3 C4 111.79(14) . . ?
C5 N3 C4 109.82(14) . . ?
C16 N3 Cu1 103.56(11) . . ?
C5 N3 Cu1 107.36(10) . . ?
C4 N3 Cu1 113.05(11) . . ?
C17 N4 C21 117.95(15) . . ?
C17 N4 Cu1 110.48(11) . . ?
C21 N4 Cu1 131.57(12) . . ?
C21 N5 C22 121.80(16) . . ?
C21 N5 H5 116.4(15) . . ?
C22 N5 H5 118.6(15) . . ?
C2 C1 H1A 111.1(13) . . ?
C2 C1 H1B 109.8(14) . . ?
H1A C1 H1B 111(2) . . ?
C2 C1 H1C 106.7(14) . . ?
H1A C1 H1C 108.8(19) . . ?
H1B C1 H1C 109(2) . . ?
C1 C2 S1 112.80(15) . . ?
C1 C2 H2A 113.0(14) . . ?
S1 C2 H2A 103.8(14) . . ?
C1 C2 H2B 110.6(12) . . ?
S1 C2 H2B 109.9(12) . . ?
H2A C2 H2B 106.4(18) . . ?
C4 C3 S1 110.91(13) . . ?
C4 C3 H3A 111.7(14) . . ?
S1 C3 H3A 107.9(14) . . ?
C4 C3 H3B 112.3(14) . . ?
S1 C3 H3B 105.0(14) . . ?
H3A C3 H3B 108.7(18) . . ?
N3 C4 C3 112.20(16) . . ?
N3 C4 H4A 107.7(11) . . ?
C3 C4 H4A 109.5(12) . . ?
N3 C4 H4B 107.8(12) . . ?
C3 C4 H4B 112.1(13) . . ?
H4A C4 H4B 107.4(17) . . ?
N3 C5 C6 111.54(15) . . ?
N3 C5 H5A 106.5(12) . . ?
C6 C5 H5A 109.2(12) . . ?
N3 C5 H5B 110.6(13) . . ?
C6 C5 H5B 109.6(13) . . ?
H5A C5 H5B 109.3(17) . . ?
N1 C6 C7 123.95(16) . . ?
N1 C6 C5 115.70(15) . . ?
C7 C6 C5 120.16(17) . . ?
C6 C7 C8 117.43(18) . . ?
C6 C7 H7 120.5(14) . . ?
C8 C7 H7 121.9(14) . . ?
C9 C8 C7 120.40(18) . . ?
C9 C8 H8 119.2(14) . . ?
C7 C8 H8 120.4(14) . . ?
C8 C9 C10 119.29(17) . . ?
C8 C9 H9 123.3(14) . . ?
C10 C9 H9 117.4(14) . . ?
N2 C10 N1 116.48(16) . . ?
N2 C10 C9 122.88(16) . . ?
N1 C10 C9 120.64(17) . . ?
N2 C11 C12 115.21(16) . . ?
N2 C11 H11A 111.1(12) . . ?
C12 C11 H11A 108.4(12) . . ?
N2 C11 H11B 107.9(13) . . ?
C12 C11 H11B 107.8(13) . . ?
H11A C11 H11B 106.0(17) . . ?
C13 C12 C15 109.7(2) . . ?
C13 C12 C14 109.6(2) . . ?
C15 C12 C14 109.28(19) . . ?
C13 C12 C11 110.59(19) . . ?
C15 C12 C11 110.94(18) . . ?
C14 C12 C11 106.59(18) . . ?
C12 C13 H13A 110.7(17) . . ?
C12 C13 H13B 111.7(16) . . ?
H13A C13 H13B 104(2) . . ?
C12 C13 H13C 111.1(17) . . ?
H13A C13 H13C 111(2) . . ?
H13B C13 H13C 108(2) . . ?
C12 C14 H14A 113.9(17) . . ?
C12 C14 H14B 111.1(16) . . ?
H14A C14 H14B 106(2) . . ?
C12 C14 H14C 112.5(16) . . ?
H14A C14 H14C 106(2) . . ?
H14B C14 H14C 107(2) . . ?
C12 C15 H15A 110.0(15) . . ?
C12 C15 H15B 111.2(15) . . ?
H15A C15 H15B 109(2) . . ?
C12 C15 H15C 110.6(16) . . ?
H15A C15 H15C 110(2) . . ?
H15B C15 H15C 106(2) . . ?
N3 C16 C17 109.42(14) . . ?
N3 C16 H16A 110.6(12) . . ?
C17 C16 H16A 110.1(12) . . ?
N3 C16 H16B 108.4(13) . . ?
C17 C16 H16B 109.3(13) . . ?
H16A C16 H16B 108.9(17) . . ?
N4 C17 C18 123.89(17) . . ?
N4 C17 C16 114.73(15) . . ?
C18 C17 C16 121.38(17) . . ?
C17 C18 C19 118.10(18) . . ?
C17 C18 H18 119.1(13) . . ?
C19 C18 H18 122.8(13) . . ?
C20 C19 C18 119.47(18) . . ?
C20 C19 H19 118.5(14) . . ?
C18 C19 H19 122.0(14) . . ?
C19 C20 C21 120.40(18) . . ?
C19 C20 H20 120.8(13) . . ?
C21 C20 H20 118.8(13) . . ?
N5 C21 N4 118.43(16) . . ?
N5 C21 C20 121.38(16) . . ?
N4 C21 C20 120.17(17) . . ?
N5 C22 C23 113.81(16) . . ?
N5 C22 H22A 107.3(13) . . ?
C23 C22 H22A 108.9(13) . . ?
N5 C22 H22B 110.8(13) . . ?
C23 C22 H22B 107.6(13) . . ?
H22A C22 H22B 108.3(18) . . ?
C24 C23 C25 110.4(2) . . ?
C24 C23 C22 111.24(18) . . ?
C25 C23 C22 110.57(19) . . ?
C24 C23 C26 110.3(2) . . ?
C25 C23 C26 108.17(19) . . ?
C22 C23 C26 106.03(18) . . ?
C23 C24 H24A 107.6(17) . . ?
C23 C24 H24B 114.9(18) . . ?
H24A C24 H24B 109(3) . . ?
C23 C24 H24C 111.7(18) . . ?
H24A C24 H24C 104(2) . . ?
H24B C24 H24C 109(3) . . ?
C23 C25 H25A 109(2) . . ?
C23 C25 H25B 111.6(16) . . ?
H25A C25 H25B 104(2) . . ?
C23 C25 H25C 112.0(17) . . ?
H25A C25 H25C 112(3) . . ?
H25B C25 H25C 108(2) . . ?
C23 C26 H26A 109.5(16) . . ?
C23 C26 H26B 111.1(18) . . ?
H26A C26 H26B 110(2) . . ?
C23 C26 H26C 108.8(18) . . ?
H26A C26 H26C 108(2) . . ?
H26B C26 H26C 109(2) . . ?

loop_
_geom_bond_atom_site_label_1
_geom_bond_atom_site_label_2
_geom_bond_distance
_geom_bond_site_symmetry_2
_geom_bond_publ_flag
Cu1 N3 2.0374(15) . ?
Cu1 N4 2.0897(14) . ?
Cu1 N1 2.1744(14) . ?
Cu1 Cl1 2.2740(5) . ?
Cu1 S1 2.3681(5) . ?
Cl2 O4 1.422(2) . ?
Cl2 O3 1.4250(15) . ?
Cl2 O2 1.4323(18) . ?
Cl2 O1 1.4373(14) . ?
S1 C3 1.811(2) . ?
S1 C2 1.816(2) . ?
N1 C6 1.351(2) . ?
N1 C10 1.365(2) . ?
N2 C10 1.353(2) . ?
N2 C11 1.462(2) . ?
N2 H2 0.80(2) . ?
N3 C16 1.480(2) . ?
N3 C5 1.483(2) . ?
N3 C4 1.498(2) . ?
N4 C17 1.360(2) . ?
N4 C21 1.361(2) . ?
N5 C21 1.349(2) . ?
N5 C22 1.463(2) . ?
N5 H5 0.80(2) . ?
C1 C2 1.520(3) . ?
C1 H1A 1.02(2) . ?
C1 H1B 0.94(3) . ?
C1 H1C 0.94(3) . ?
C2 H2A 0.92(2) . ?
C2 H2B 0.98(2) . ?
C3 C4 1.508(3) . ?
C3 H3A 0.96(2) . ?
C3 H3B 0.97(2) . ?
C4 H4A 0.98(2) . ?
C4 H4B 0.97(2) . ?
C5 C6 1.510(2) . ?
C5 H5A 0.94(2) . ?
C5 H5B 0.95(2) . ?
C6 C7 1.375(3) . ?
C7 C8 1.397(3) . ?
C7 H7 0.86(2) . ?
C8 C9 1.367(3) . ?
C8 H8 0.92(2) . ?
C9 C10 1.411(3) . ?
C9 H9 0.93(2) . ?
C11 C12 1.536(3) . ?
C11 H11A 0.98(2) . ?
C11 H11B 0.93(2) . ?
C12 C13 1.527(3) . ?
C12 C15 1.527(3) . ?
C12 C14 1.531(3) . ?
C13 H13A 1.00(3) . ?
C13 H13B 0.99(3) . ?
C13 H13C 0.98(3) . ?
C14 H14A 0.94(3) . ?
C14 H14B 0.98(3) . ?
C14 H14C 0.98(3) . ?
C15 H15A 0.96(3) . ?
C15 H15B 0.99(3) . ?
C15 H15C 0.97(3) . ?
C16 C17 1.506(3) . ?
C16 H16A 0.99(2) . ?
C16 H16B 0.95(2) . ?
C17 C18 1.372(3) . ?
C18 C19 1.394(3) . ?
C18 H18 0.91(2) . ?
C19 C20 1.362(3) . ?
C19 H19 0.92(2) . ?
C20 C21 1.415(2) . ?
C20 H20 0.92(2) . ?
C22 C23 1.529(3) . ?
C22 H22A 0.98(2) . ?
C22 H22B 0.98(2) . ?
C23 C24 1.518(3) . ?
C23 C25 1.522(3) . ?
C23 C26 1.531(3) . ?
C24 H24A 1.04(3) . ?
C24 H24B 0.93(3) . ?
C24 H24C 1.01(3) . ?
C25 H25A 0.97(4) . ?
C25 H25B 0.96(3) . ?
C25 H25C 0.94(3) . ?
C26 H26A 1.03(3) . ?
C26 H26B 0.99(3) . ?
C26 H26C 0.92(3) . ?

loop_
_geom_hbond_atom_site_label_D
_geom_hbond_atom_site_label_H
_geom_hbond_atom_site_label_A
_geom_hbond_distance_DH
_geom_hbond_distance_HA
_geom_hbond_distance_DA
_geom_hbond_angle_DHA
_geom_hbond_site_symmetry_A
N2 H2 Cl1 0.80(2) 2.42(2) 3.2135(17) 169(2) .
N5 H5 Cl1 0.80(2) 2.43(2) 3.1961(17) 161(2) .

loop_
_geom_torsion_atom_site_label_1
_geom_torsion_atom_site_label_2
_geom_torsion_atom_site_label_3
_geom_torsion_atom_site_label_4
_geom_torsion
_geom_torsion_site_symmetry_1
_geom_torsion_site_symmetry_2
_geom_torsion_site_symmetry_3
_geom_torsion_site_symmetry_4
_geom_torsion_publ_flag
N3 Cu1 S1 C3 -2.49(8) . . . . ?
N4 Cu1 S1 C3 71.11(9) . . . . ?
N1 Cu1 S1 C3 -80.49(8) . . . . ?
Cl1 Cu1 S1 C3 173.82(7) . . . . ?
N3 Cu1 S1 C2 102.02(8) . . . . ?
N4 Cu1 S1 C2 175.62(9) . . . . ?
N1 Cu1 S1 C2 24.02(8) . . . . ?
Cl1 Cu1 S1 C2 -81.68(7) . . . . ?
N3 Cu1 N1 C6 17.33(11) . . . . ?
N4 Cu1 N1 C6 -59.56(12) . . . . ?
Cl1 Cu1 N1 C6 -168.25(10) . . . . ?
S1 Cu1 N1 C6 99.14(11) . . . . ?
N3 Cu1 N1 C10 -166.52(15) . . . . ?
N4 Cu1 N1 C10 116.59(14) . . . . ?
Cl1 Cu1 N1 C10 7.89(15) . . . . ?
S1 Cu1 N1 C10 -84.72(14) . . . . ?
N4 Cu1 N3 C16 -36.86(11) . . . . ?
N1 Cu1 N3 C16 -148.62(11) . . . . ?
Cl1 Cu1 N3 C16 72.2(3) . . . . ?
S1 Cu1 N3 C16 98.82(10) . . . . ?
N4 Cu1 N3 C5 80.70(11) . . . . ?
N1 Cu1 N3 C5 -31.06(11) . . . . ?
Cl1 Cu1 N3 C5 -170.3(2) . . . . ?
S1 Cu1 N3 C5 -143.63(11) . . . . ?
N4 Cu1 N3 C4 -158.03(12) . . . . ?
N1 Cu1 N3 C4 90.21(12) . . . . ?
Cl1 Cu1 N3 C4 -49.0(4) . . . . ?
S1 Cu1 N3 C4 -22.36(11) . . . . ?
N3 Cu1 N4 C17 20.53(12) . . . . ?
N1 Cu1 N4 C17 96.90(12) . . . . ?
Cl1 Cu1 N4 C17 -151.51(11) . . . . ?
S1 Cu1 N4 C17 -55.07(14) . . . . ?
N3 Cu1 N4 C21 -158.92(16) . . . . ?
N1 Cu1 N4 C21 -82.55(16) . . . . ?
Cl1 Cu1 N4 C21 29.04(16) . . . . ?
S1 Cu1 N4 C21 125.48(14) . . . . ?
C3 S1 C2 C1 -72.76(17) . . . . ?
Cu1 S1 C2 C1 -173.42(15) . . . . ?
C2 S1 C3 C4 -75.02(16) . . . . ?
Cu1 S1 C3 C4 26.72(15) . . . . ?
C16 N3 C4 C3 -69.5(2) . . . . ?
C5 N3 C4 C3 166.80(15) . . . . ?
Cu1 N3 C4 C3 46.93(18) . . . . ?
S1 C3 C4 N3 -48.6(2) . . . . ?
C16 N3 C5 C6 153.58(15) . . . . ?
C4 N3 C5 C6 -82.26(18) . . . . ?
Cu1 N3 C5 C6 41.02(16) . . . . ?
C10 N1 C6 C7 -0.6(2) . . . . ?
Cu1 N1 C6 C7 176.15(14) . . . . ?
C10 N1 C6 C5 -175.47(15) . . . . ?
Cu1 N1 C6 C5 1.23(17) . . . . ?
N3 C5 C6 N1 -28.1(2) . . . . ?
N3 C5 C6 C7 156.78(16) . . . . ?
N1 C6 C7 C8 -2.1(3) . . . . ?
C5 C6 C7 C8 172.60(16) . . . . ?
C6 C7 C8 C9 2.3(3) . . . . ?
C7 C8 C9 C10 0.1(3) . . . . ?
C11 N2 C10 N1 -169.50(17) . . . . ?
C11 N2 C10 C9 10.5(3) . . . . ?
C6 N1 C10 N2 -176.93(15) . . . . ?
Cu1 N1 C10 N2 7.2(2) . . . . ?
C6 N1 C10 C9 3.0(2) . . . . ?
Cu1 N1 C10 C9 -172.86(12) . . . . ?
C8 C9 C10 N2 177.14(17) . . . . ?
C8 C9 C10 N1 -2.8(3) . . . . ?
C10 N2 C11 C12 -102.7(2) . . . . ?
N2 C11 C12 C13 -57.8(3) . . . . ?
N2 C11 C12 C15 64.2(2) . . . . ?
N2 C11 C12 C14 -176.89(18) . . . . ?
C5 N3 C16 C17 -67.1(2) . . . . ?
C4 N3 C16 C17 169.85(15) . . . . ?
Cu1 N3 C16 C17 47.82(17) . . . . ?
C21 N4 C17 C18 1.3(3) . . . . ?
Cu1 N4 C17 C18 -178.23(15) . . . . ?
C21 N4 C17 C16 -178.62(15) . . . . ?
Cu1 N4 C17 C16 1.84(19) . . . . ?
N3 C16 C17 N4 -34.0(2) . . . . ?
N3 C16 C17 C18 146.06(18) . . . . ?
N4 C17 C18 C19 -1.2(3) . . . . ?
C16 C17 C18 C19 178.71(18) . . . . ?
C17 C18 C19 C20 0.2(3) . . . . ?
C18 C19 C20 C21 0.6(3) . . . . ?
C22 N5 C21 N4 -177.70(16) . . . . ?
C22 N5 C21 C20 3.9(3) . . . . ?
C17 N4 C21 N5 -178.86(16) . . . . ?
Cu1 N4 C21 N5 0.6(3) . . . . ?
C17 N4 C21 C20 -0.4(2) . . . . ?
Cu1 N4 C21 C20 178.99(13) . . . . ?
C19 C20 C21 N5 177.89(18) . . . . ?
C19 C20 C21 N4 -0.5(3) . . . . ?
C21 N5 C22 C23 -179.87(17) . . . . ?
N5 C22 C23 C24 57.2(3) . . . . ?
N5 C22 C23 C25 -65.9(2) . . . . ?
N5 C22 C23 C26 177.04(19) . . . . ?

loop_
_cod_changelog_entry_id
_cod_changelog_entry_author
_cod_changelog_entry_date
_cod_changelog_entry_text
1 'Vaitkus, Antanas' 2022-05-06T18:50:00+03:00 'Updated bibliographic information.'
